data_1504688
loop_
_publ_author_name
'Gao, Ke'
'Wu, Jie'

_publ_section_title
;
 Sc(OTf)3-catalyzed or t-BuOK promoted tandem reaction of
 2-(2-(alkynyl)benzylidene)malonate with indole.
;
_journal_issue 11
_journal_name_full 'Organic letters'
_journal_page_first 2251
_journal_page_last 2254
_journal_paper_doi 10.1021/ol800664z
_journal_volume 10
_journal_year 2008
_chemical_formula_sum 'C30 H27 N O4'
_chemical_formula_weight 465.53
_chemical_name_systematic
; 
 ? 
;
_space_group_IT_number 14
_symmetry_cell_setting monoclinic
_symmetry_space_group_name_Hall '-P 2ybc'
_symmetry_space_group_name_H-M 'P 1 21/c 1'
_atom_sites_solution_hydrogens geom
_atom_sites_solution_primary direct
_atom_sites_solution_secondary difmap
_audit_creation_method SHELXL-97
_cell_angle_alpha 90.00
_cell_angle_beta 91.792(5)
_cell_angle_gamma 90.00
_cell_formula_units_Z 4
_cell_length_a 17.748(8)
_cell_length_b 9.612(4)
_cell_length_c 14.601(6)
_cell_measurement_reflns_used 1024
_cell_measurement_temperature 293(2)
_cell_measurement_theta_max 24.200
_cell_measurement_theta_min 2.537
_cell_volume 2489.6(18)
_computing_cell_refinement 'Bruker SMART'
_computing_data_collection 'Bruker SMART'
_computing_data_reduction 'Bruker SHELXTL'
_computing_molecular_graphics 'Bruker SHELXTL'
_computing_publication_material 'Bruker SHELXTL'
_computing_structure_refinement 'SHELXL-97 (Sheldrick, 1997)'
_computing_structure_solution 'SHELXS-97 (Sheldrick, 1990)'
_diffrn_ambient_temperature 293(2)
_diffrn_measured_fraction_theta_full 0.997
_diffrn_measured_fraction_theta_max 0.997
_diffrn_measurement_device_type 'CCD area detector'
_diffrn_measurement_method 'phi and omega scans'
_diffrn_radiation_monochromator graphite
_diffrn_radiation_source 'fine-focus sealed tube'
_diffrn_radiation_type MoK\a
_diffrn_radiation_wavelength 0.71073
_diffrn_reflns_av_R_equivalents 0.0374
_diffrn_reflns_av_sigmaI/netI 0.0398
_diffrn_reflns_limit_h_max 21
_diffrn_reflns_limit_h_min -20
_diffrn_reflns_limit_k_max 8
_diffrn_reflns_limit_k_min -11
_diffrn_reflns_limit_l_max 18
_diffrn_reflns_limit_l_min -17
_diffrn_reflns_number 10861
_diffrn_reflns_theta_full 26.01
_diffrn_reflns_theta_max 26.01
_diffrn_reflns_theta_min 2.30
_exptl_absorpt_coefficient_mu 0.082
_exptl_absorpt_correction_T_max 0.9902
_exptl_absorpt_correction_T_min 0.9878
_exptl_absorpt_correction_type multi-scan
_exptl_absorpt_process_details sadabs
_exptl_crystal_colour colorless
_exptl_crystal_density_diffrn 1.242
_exptl_crystal_density_method 'not measured'
_exptl_crystal_description prism
_exptl_crystal_F_000 984
_exptl_crystal_size_max 0.15
_exptl_crystal_size_mid 0.12
_exptl_crystal_size_min 0.12
_refine_diff_density_max 0.164
_refine_diff_density_min -0.174
_refine_diff_density_rms 0.036
_refine_ls_extinction_method none
_refine_ls_goodness_of_fit_ref 0.941
_refine_ls_hydrogen_treatment constr
_refine_ls_matrix_type full
_refine_ls_number_parameters 316
_refine_ls_number_reflns 4878
_refine_ls_number_restraints 0
_refine_ls_restrained_S_all 0.941
_refine_ls_R_factor_all 0.0627
_refine_ls_R_factor_gt 0.0434
_refine_ls_shift/su_max 0.000
_refine_ls_shift/su_mean 0.000
_refine_ls_structure_factor_coef Fsqd
_refine_ls_weighting_details 'calc w=1/[\s^2^(Fo^2^)+(0.0706P)^2^+0.0000P] where P=(Fo^2^+2Fc^2^)/3'
_refine_ls_weighting_scheme calc
_refine_ls_wR_factor_gt 0.1093
_refine_ls_wR_factor_ref 0.1190
_reflns_number_gt 3482
_reflns_number_total 4878
_reflns_threshold_expression >2sigma(I)
_cod_data_source_file ol800664z-file005.cif
_cod_data_source_block f80305a
_cod_depositor_comments
;
The following automatic conversions were performed:

'_symmetry_cell_setting' value 'Monoclinic' changed to 'monoclinic'
according to /home/saulius/struct/CIF-dictionaries/cif_core.dic
dictionary named 'cif_core.dic' version 2.4.1 from 2010-06-29.

Automatic conversion script
Id: cif_fix_values 1715 2011-07-08 13:25:40Z adriana 
;
_cod_original_cell_volume 2489.6(19)
_cod_original_sg_symbol_H-M P2(1)/c
_cod_database_code 1504688

loop_
_symmetry_equiv_pos_as_xyz
'x, y, z'
'-x, y+1/2, -z+1/2'
'-x, -y, -z'
'x, -y-1/2, z-1/2'

loop_
_atom_site_label
_atom_site_type_symbol
_atom_site_fract_x
_atom_site_fract_y
_atom_site_fract_z
_atom_site_U_iso_or_equiv
_atom_site_adp_type
_atom_site_occupancy
_atom_site_symmetry_multiplicity
_atom_site_calc_flag
_atom_site_refinement_flags
N1 N 0.13209(6) 0.37618(12) 0.45854(7) 0.0397(3) Uani 1 1 d .
O1 O 0.27957(6) 0.30640(10) 0.40096(7) 0.0479(3) Uani 1 1 d .
O2 O 0.34209(6) 0.38177(13) 0.52713(8) 0.0645(3) Uani 1 1 d .
O3 O 0.25703(7) 0.64854(16) 0.59977(8) 0.0788(4) Uani 1 1 d .
O4 O 0.33672(6) 0.71116(12) 0.49418(7) 0.0527(3) Uani 1 1 d .
C1 C 0.12666(8) 0.62193(15) 0.41306(10) 0.0402(3) Uani 1 1 d .
C2 C 0.05305(8) 0.67015(18) 0.41429(12) 0.0537(4) Uani 1 1 d .
H2A H 0.0202 0.6384 0.4580 0.064 Uiso 1 1 calc R
C3 C 0.02960(9) 0.76648(19) 0.34909(13) 0.0597(5) Uani 1 1 d .
H3A H -0.0197 0.7992 0.3485 0.072 Uiso 1 1 calc R
C4 C 0.07897(9) 0.81456(18) 0.28478(11) 0.0535(4) Uani 1 1 d .
H4A H 0.0624 0.8797 0.2416 0.064 Uiso 1 1 calc R
C5 C 0.15241(8) 0.76735(16) 0.28369(10) 0.0440(4) Uani 1 1 d .
H5A H 0.1856 0.8014 0.2410 0.053 Uiso 1 1 calc R
C6 C 0.17572(7) 0.66807(14) 0.34756(9) 0.0365(3) Uani 1 1 d .
C7 C 0.24861(7) 0.59529(14) 0.35716(9) 0.0357(3) Uani 1 1 d .
C8 C 0.25030(7) 0.53169(15) 0.45346(9) 0.0373(3) Uani 1 1 d .
C9 C 0.16313(7) 0.51382(15) 0.47450(9) 0.0393(3) Uani 1 1 d .
H9A H 0.1554 0.5398 0.5384 0.047 Uiso 1 1 calc R
C10 C 0.09674(9) 0.32684(17) 0.37960(10) 0.0488(4) Uani 1 1 d .
H10A H 0.0852 0.3800 0.3278 0.059 Uiso 1 1 calc R
C11 C 0.08150(10) 0.19078(18) 0.38844(12) 0.0612(5) Uani 1 1 d .
H11A H 0.0571 0.1346 0.3449 0.073 Uiso 1 1 calc R
C12 C 0.10948(9) 0.14793(17) 0.47687(12) 0.0528(4) Uani 1 1 d .
C13 C 0.11161(11) 0.02209(19) 0.52500(15) 0.0720(5) Uani 1 1 d .
H13A H 0.0911 -0.0583 0.4990 0.086 Uiso 1 1 calc R
C14 C 0.14463(11) 0.0197(2) 0.61151(15) 0.0750(6) Uani 1 1 d .
H14A H 0.1467 -0.0637 0.6438 0.090 Uiso 1 1 calc R
C15 C 0.17479(9) 0.1380(2) 0.65146(12) 0.0628(5) Uani 1 1 d .
H15A H 0.1963 0.1327 0.7103 0.075 Uiso 1 1 calc R
C16 C 0.17381(8) 0.26309(19) 0.60666(10) 0.0505(4) Uani 1 1 d .
H16A H 0.1943 0.3427 0.6337 0.061 Uiso 1 1 calc R
C17 C 0.14083(7) 0.26617(15) 0.51876(10) 0.0412(3) Uani 1 1 d .
C18 C 0.29672(8) 0.58215(16) 0.28933(9) 0.0415(3) Uani 1 1 d .
H18A H 0.2823 0.6291 0.2359 0.050 Uiso 1 1 calc R
C19 C 0.36879(8) 0.50648(16) 0.28382(10) 0.0435(4) Uani 1 1 d .
C20 C 0.42945(9) 0.52842(18) 0.34362(12) 0.0567(4) Uani 1 1 d .
H20A H 0.4249 0.5897 0.3924 0.068 Uiso 1 1 calc R
C21 C 0.49718(10) 0.4596(2) 0.33139(14) 0.0734(6) Uani 1 1 d .
H21A H 0.5380 0.4768 0.3712 0.088 Uiso 1 1 calc R
C22 C 0.50432(11) 0.3666(2) 0.26124(14) 0.0748(6) Uani 1 1 d .
H22A H 0.5498 0.3209 0.2534 0.090 Uiso 1 1 calc R
C23 C 0.44391(11) 0.3411(2) 0.20221(12) 0.0671(5) Uani 1 1 d .
H23A H 0.4480 0.2762 0.1554 0.081 Uiso 1 1 calc R
C24 C 0.37770(9) 0.41189(18) 0.21286(10) 0.0540(4) Uani 1 1 d .
H24A H 0.3377 0.3963 0.1715 0.065 Uiso 1 1 calc R
C25 C 0.29645(8) 0.39907(16) 0.46549(10) 0.0431(4) Uani 1 1 d .
C26 C 0.31900(12) 0.17467(18) 0.40743(15) 0.0727(5) Uani 1 1 d .
H26A H 0.3104 0.1315 0.4662 0.087 Uiso 1 1 calc R
H26B H 0.3728 0.1893 0.4021 0.087 Uiso 1 1 calc R
C27 C 0.29053(15) 0.0838(2) 0.33265(18) 0.0983(8) Uani 1 1 d .
H27A H 0.3163 -0.0040 0.3358 0.147 Uiso 1 1 calc R
H27B H 0.2993 0.1272 0.2747 0.147 Uiso 1 1 calc R
H27C H 0.2374 0.0690 0.3388 0.147 Uiso 1 1 calc R
C28 C 0.28085(8) 0.63638(16) 0.52491(10) 0.0431(4) Uani 1 1 d .
C29 C 0.36847(10) 0.81405(19) 0.55675(12) 0.0630(5) Uani 1 1 d .
H29A H 0.3755 0.7744 0.6175 0.076 Uiso 1 1 calc R
H29B H 0.3349 0.8933 0.5606 0.076 Uiso 1 1 calc R
C30 C 0.44199(13) 0.8582(3) 0.52100(16) 0.0997(8) Uani 1 1 d .
H30A H 0.4643 0.9269 0.5611 0.150 Uiso 1 1 calc R
H30B H 0.4344 0.8970 0.4608 0.150 Uiso 1 1 calc R
H30C H 0.4749 0.7791 0.5179 0.150 Uiso 1 1 calc R

loop_
_atom_site_aniso_label
_atom_site_aniso_U_11
_atom_site_aniso_U_22
_atom_site_aniso_U_33
_atom_site_aniso_U_23
_atom_site_aniso_U_13
_atom_site_aniso_U_12
N1 0.0381(6) 0.0455(7) 0.0354(6) 0.0058(5) 0.0003(5) -0.0068(5)
O1 0.0494(6) 0.0420(6) 0.0524(6) -0.0013(5) 0.0026(5) 0.0033(5)
O2 0.0580(7) 0.0712(8) 0.0630(7) 0.0079(6) -0.0181(6) 0.0053(6)
O3 0.0809(9) 0.1143(12) 0.0425(7) -0.0270(7) 0.0201(6) -0.0425(8)
O4 0.0553(6) 0.0594(7) 0.0439(6) -0.0128(5) 0.0091(5) -0.0215(5)
C1 0.0375(8) 0.0405(8) 0.0430(8) -0.0005(6) 0.0063(6) -0.0030(6)
C2 0.0414(9) 0.0579(10) 0.0625(10) 0.0080(8) 0.0147(7) 0.0018(7)
C3 0.0425(9) 0.0648(11) 0.0721(12) 0.0058(9) 0.0081(8) 0.0111(8)
C4 0.0551(10) 0.0526(10) 0.0526(9) 0.0066(8) 0.0001(8) 0.0082(8)
C5 0.0487(9) 0.0445(9) 0.0392(8) 0.0014(7) 0.0048(6) -0.0010(7)
C6 0.0376(7) 0.0381(8) 0.0338(7) -0.0048(6) 0.0029(6) -0.0030(6)
C7 0.0376(7) 0.0368(7) 0.0328(7) -0.0024(6) 0.0033(6) -0.0054(6)
C8 0.0358(7) 0.0431(8) 0.0330(7) -0.0003(6) 0.0038(6) -0.0056(6)
C9 0.0370(7) 0.0464(8) 0.0348(7) -0.0004(6) 0.0064(6) -0.0047(6)
C10 0.0528(9) 0.0551(10) 0.0380(8) 0.0051(7) -0.0055(7) -0.0070(7)
C11 0.0722(12) 0.0539(10) 0.0567(10) -0.0018(9) -0.0110(9) -0.0134(9)
C12 0.0510(9) 0.0482(9) 0.0594(10) 0.0075(8) 0.0022(8) -0.0035(7)
C13 0.0799(13) 0.0472(10) 0.0887(14) 0.0137(10) 0.0002(11) -0.0060(9)
C14 0.0721(12) 0.0668(13) 0.0863(15) 0.0391(11) 0.0049(11) 0.0089(10)
C15 0.0492(10) 0.0835(14) 0.0559(10) 0.0280(10) 0.0025(8) 0.0081(9)
C16 0.0400(8) 0.0676(11) 0.0440(9) 0.0134(8) 0.0019(7) -0.0014(7)
C17 0.0327(7) 0.0485(9) 0.0427(8) 0.0108(7) 0.0049(6) -0.0025(6)
C18 0.0427(8) 0.0462(8) 0.0359(7) 0.0018(7) 0.0061(6) -0.0010(6)
C19 0.0430(8) 0.0478(9) 0.0403(8) 0.0055(7) 0.0112(6) 0.0004(7)
C20 0.0479(9) 0.0629(11) 0.0597(10) -0.0082(9) 0.0062(8) 0.0007(8)
C21 0.0467(10) 0.0876(15) 0.0856(14) -0.0037(12) -0.0040(9) 0.0087(10)
C22 0.0580(11) 0.0868(15) 0.0803(13) -0.0014(12) 0.0159(10) 0.0267(10)
C23 0.0709(12) 0.0732(13) 0.0582(11) -0.0054(9) 0.0158(9) 0.0203(10)
C24 0.0535(9) 0.0649(11) 0.0441(9) 0.0001(8) 0.0097(7) 0.0083(8)
C25 0.0377(8) 0.0495(9) 0.0424(8) 0.0052(7) 0.0043(7) -0.0049(6)
C26 0.0765(13) 0.0503(11) 0.0908(14) 0.0012(10) -0.0036(11) 0.0168(9)
C27 0.1053(18) 0.0605(13) 0.128(2) -0.0280(14) -0.0053(15) 0.0157(12)
C28 0.0409(8) 0.0530(9) 0.0356(8) -0.0024(7) 0.0040(6) -0.0062(7)
C29 0.0684(12) 0.0623(11) 0.0585(10) -0.0189(9) 0.0054(9) -0.0225(9)
C30 0.0983(17) 0.1115(18) 0.0908(15) -0.0339(14) 0.0248(13) -0.0661(15)

loop_
_atom_type_symbol
_atom_type_description
_atom_type_scat_dispersion_real
_atom_type_scat_dispersion_imag
_atom_type_scat_source
C C 0.0033 0.0016 'International Tables Vol C Tables 4.2.6.8 and 6.1.1.4'
H H 0.0000 0.0000 'International Tables Vol C Tables 4.2.6.8 and 6.1.1.4'
N N 0.0061 0.0033 'International Tables Vol C Tables 4.2.6.8 and 6.1.1.4'
O O 0.0106 0.0060 'International Tables Vol C Tables 4.2.6.8 and 6.1.1.4'

loop_
_geom_angle_atom_site_label_1
_geom_angle_atom_site_label_2
_geom_angle_atom_site_label_3
_geom_angle
C17 N1 C10 107.94(12)
C17 N1 C9 124.20(11)
C10 N1 C9 127.52(12)
C25 O1 C26 116.32(13)
C28 O4 C29 116.15(12)
C2 C1 C6 120.95(14)
C2 C1 C9 127.62(13)
C6 C1 C9 111.36(12)
C3 C2 C1 118.58(15)
C3 C2 H2A 120.7
C1 C2 H2A 120.7
C2 C3 C4 120.49(15)
C2 C3 H3A 119.8
C4 C3 H3A 119.8
C5 C4 C3 121.07(15)
C5 C4 H4A 119.5
C3 C4 H4A 119.5
C4 C5 C6 118.68(14)
C4 C5 H5A 120.7
C6 C5 H5A 120.7
C5 C6 C1 120.19(13)
C5 C6 C7 129.25(13)
C1 C6 C7 110.55(12)
C18 C7 C6 123.70(13)
C18 C7 C8 130.46(13)
C6 C7 C8 105.58(11)
C25 C8 C7 115.77(11)
C25 C8 C28 107.03(11)
C7 C8 C28 110.98(12)
C25 C8 C9 114.14(11)
C7 C8 C9 103.19(10)
C28 C8 C9 105.28(11)
N1 C9 C1 112.34(11)
N1 C9 C8 115.67(11)
C1 C9 C8 102.26(11)
N1 C9 H9A 108.8
C1 C9 H9A 108.8
C8 C9 H9A 108.8
C11 C10 N1 110.03(14)
C11 C10 H10A 125.0
N1 C10 H10A 125.0
C10 C11 C12 107.58(14)
C10 C11 H11A 126.2
C12 C11 H11A 126.2
C17 C12 C13 118.62(16)
C17 C12 C11 106.46(14)
C13 C12 C11 134.92(17)
C14 C13 C12 118.68(18)
C14 C13 H13A 120.7
C12 C13 H13A 120.7
C13 C14 C15 121.53(17)
C13 C14 H14A 119.2
C15 C14 H14A 119.2
C16 C15 C14 121.57(17)
C16 C15 H15A 119.2
C14 C15 H15A 119.2
C15 C16 C17 117.21(17)
C15 C16 H16A 121.4
C17 C16 H16A 121.4
N1 C17 C16 129.65(14)
N1 C17 C12 107.98(13)
C16 C17 C12 122.38(14)
C7 C18 C19 131.55(14)
C7 C18 H18A 114.2
C19 C18 H18A 114.2
C20 C19 C24 117.78(14)
C20 C19 C18 123.38(14)
C24 C19 C18 118.79(13)
C19 C20 C21 120.45(17)
C19 C20 H20A 119.8
C21 C20 H20A 119.8
C22 C21 C20 120.56(17)
C22 C21 H21A 119.7
C20 C21 H21A 119.7
C21 C22 C23 119.79(17)
C21 C22 H22A 120.1
C23 C22 H22A 120.1
C24 C23 C22 119.61(18)
C24 C23 H23A 120.2
C22 C23 H23A 120.2
C23 C24 C19 121.78(16)
C23 C24 H24A 119.1
C19 C24 H24A 119.1
O2 C25 O1 124.84(15)
O2 C25 C8 123.31(14)
O1 C25 C8 111.85(12)
O1 C26 C27 108.41(16)
O1 C26 H26A 110.0
C27 C26 H26A 110.0
O1 C26 H26B 110.0
C27 C26 H26B 110.0
H26A C26 H26B 108.4
C26 C27 H27A 109.5
C26 C27 H27B 109.5
H27A C27 H27B 109.5
C26 C27 H27C 109.5
H27A C27 H27C 109.5
H27B C27 H27C 109.5
O3 C28 O4 123.58(14)
O3 C28 C8 124.07(13)
O4 C28 C8 112.35(12)
O4 C29 C30 107.62(14)
O4 C29 H29A 110.2
C30 C29 H29A 110.2
O4 C29 H29B 110.2
C30 C29 H29B 110.2
H29A C29 H29B 108.5
C29 C30 H30A 109.5
C29 C30 H30B 109.5
H30A C30 H30B 109.5
C29 C30 H30C 109.5
H30A C30 H30C 109.5
H30B C30 H30C 109.5

loop_
_geom_bond_atom_site_label_1
_geom_bond_atom_site_label_2
_geom_bond_distance
N1 C17 1.3809(18)
N1 C10 1.3790(18)
N1 C9 1.4491(18)
O1 C25 1.3242(18)
O1 C26 1.448(2)
O2 C25 1.2034(17)
O3 C28 1.1899(17)
O4 C28 1.3149(17)
O4 C29 1.4485(19)
C1 C2 1.387(2)
C1 C6 1.3862(19)
C1 C9 1.506(2)
C2 C3 1.383(2)
C2 H2A 0.9300
C3 C4 1.384(2)
C3 H3A 0.9300
C4 C5 1.381(2)
C4 H4A 0.9300
C5 C6 1.388(2)
C5 H5A 0.9300
C6 C7 1.4735(19)
C7 C18 1.3338(19)
C7 C8 1.533(2)
C8 C25 1.522(2)
C8 C28 1.536(2)
C8 C9 1.5960(19)
C9 H9A 0.9800
C10 C11 1.342(2)
C10 H10A 0.9300
C11 C12 1.429(2)
C11 H11A 0.9300
C12 C17 1.398(2)
C12 C13 1.399(2)
C13 C14 1.376(3)
C13 H13A 0.9300
C14 C15 1.379(3)
C14 H14A 0.9300
C15 C16 1.369(2)
C15 H15A 0.9300
C16 C17 1.394(2)
C16 H16A 0.9300
C18 C19 1.476(2)
C18 H18A 0.9300
C19 C20 1.381(2)
C19 C24 1.391(2)
C20 C21 1.389(2)
C20 H20A 0.9300
C21 C22 1.368(3)
C21 H21A 0.9300
C22 C23 1.377(3)
C22 H22A 0.9300
C23 C24 1.371(2)
C23 H23A 0.9300
C24 H24A 0.9300
C26 C27 1.475(3)
C26 H26A 0.9700
C26 H26B 0.9700
C27 H27A 0.9600
C27 H27B 0.9600
C27 H27C 0.9600
C29 C30 1.482(3)
C29 H29A 0.9700
C29 H29B 0.9700
C30 H30A 0.9600
C30 H30B 0.9600
C30 H30C 0.9600
